data_4319435
loop_
_publ_author_name
'Patrick C. McGowan'
'Thomas J. Podesta'
'Mark Thornton-Pett'

_publ_contact_author
;
   Patrick McGowan
   School of Chemistry 
   University of Leeds
   Leeds LS2 9JT
   UK
;
_publ_contact_author_email patrickm@chem.leeds.ac.uk
_publ_contact_author_fax '+44 (0)113 2336565'
_publ_contact_author_phone '+44 (0)113 2336404'
_publ_section_title
;
 N-Monofunctionalized 1,4,7-Triazacyclononane Macrocycles as Building
 Blocks in Inorganic Crystal Engineering
;
_journal_name_full 'Inorganic Chemistry'
_journal_page_first 1445
_journal_page_last 1453
_journal_paper_doi 10.1021/ic0006854
_journal_volume 40
_journal_year 2001
_chemical_formula_sum 'C10 H21 Mo N3 O5'
_chemical_formula_weight 359.24
_chemical_name_systematic
; 
 ? 
;
_space_group_IT_number 19
_symmetry_cell_setting orthorhombic
_symmetry_space_group_name_Hall 'P 2ac 2ab'
_symmetry_space_group_name_H-M 'P 21 21 21'
_atom_sites_solution_hydrogens geom
_atom_sites_solution_primary direct
_atom_sites_solution_secondary difmap
_audit_creation_method SHELXL-97
_cell_angle_alpha 90.00
_cell_angle_beta 90.00
_cell_angle_gamma 90.00
_cell_formula_units_Z 4
_cell_length_a 7.5207(2)
_cell_length_b 11.2913(2)
_cell_length_c 17.2166(5)
_cell_measurement_temperature 150(2)
_cell_volume 1462.01(6)
_computing_cell_refinement 'DENZO-SMN (Otwinowski & Minor, 1996)'
_computing_data_collection 'COLLECT (Nonius, 1999)'
_computing_data_reduction 'DENZO-SMN (Otwinowski & Minor, 1996)'
_computing_molecular_graphics 'ORTEX (McArdle, 1995)'
_computing_publication_material 'local program'
_computing_structure_refinement 'SHELXL-97 (Sheldrick, 1997)'
_computing_structure_solution 'SHELXS-97 (Sheldrick, 1990)'
_diffrn_ambient_temperature 150(2)
_diffrn_detector_area_resol_mean 9.091
_diffrn_measured_fraction_theta_full 0.978
_diffrn_measured_fraction_theta_max 0.978
_diffrn_measurement_device_type 'Nonius KappaCCD area detector diffractometer'
_diffrn_measurement_method
;
   Detector set at 30mm from sample with different 2theta offsets 
   1 degree phi exposures for chi=0 degree settings
   1 degree omega exposures for chi=90 degree settings
;
_diffrn_radiation_monochromator graphite
_diffrn_radiation_source 'fine-focus sealed tube'
_diffrn_radiation_type MoK\a
_diffrn_radiation_wavelength 0.71069
_diffrn_reflns_av_R_equivalents 0.0427
_diffrn_reflns_av_sigmaI/netI 0.0414
_diffrn_reflns_limit_h_max 9
_diffrn_reflns_limit_h_min -7
_diffrn_reflns_limit_k_max 14
_diffrn_reflns_limit_k_min -14
_diffrn_reflns_limit_l_max 22
_diffrn_reflns_limit_l_min -20
_diffrn_reflns_number 8744
_diffrn_reflns_theta_full 27.51
_diffrn_reflns_theta_max 27.51
_diffrn_reflns_theta_min 2.98
_exptl_absorpt_coefficient_mu 0.916
_exptl_absorpt_correction_T_max 0.6139
_exptl_absorpt_correction_T_min 0.4893
_exptl_absorpt_correction_type multi-scan
_exptl_absorpt_process_details
;
 Using multiple and symmetry-related data measurements via the program SORTAV
 See R.H. Blessing, Acta Cryst (1995), A51, 33-38 
;
_exptl_crystal_colour colourless
_exptl_crystal_density_diffrn 1.632
_exptl_crystal_density_method 'not measured'
_exptl_crystal_description prism
_exptl_crystal_F_000 736
_exptl_crystal_size_max 0.91
_exptl_crystal_size_mid 0.65
_exptl_crystal_size_min 0.59
_refine_diff_density_max 1.118
_refine_diff_density_min -0.625
_refine_diff_density_rms 0.085
_refine_ls_abs_structure_details 'Flack H D (1983), Acta Cryst. A39, 876-881'
_refine_ls_abs_structure_Flack 0.00
_refine_ls_extinction_coef 0.016(3)
_refine_ls_extinction_expression Fc^*^=kFc[1+0.001xFc^2^\l^3^/sin(2\q)]^-1/4^
_refine_ls_extinction_method SHELXL
_refine_ls_goodness_of_fit_ref 1.023
_refine_ls_hydrogen_treatment mixed
_refine_ls_matrix_type full
_refine_ls_number_parameters 173
_refine_ls_number_reflns 3276
_refine_ls_number_restraints 0
_refine_ls_restrained_S_all 1.023
_refine_ls_R_factor_all 0.0331
_refine_ls_R_factor_gt 0.0323
_refine_ls_shift/su_max 0.001
_refine_ls_shift/su_mean 0.000
_refine_ls_structure_factor_coef Fsqd
_refine_ls_weighting_details 'calc w=1/[\s^2^(Fo^2^)+(0.0393P)^2^+1.9614P] where P=(Fo^2^+2Fc^2^)/3'
_refine_ls_weighting_scheme calc
_refine_ls_wR_factor_gt 0.0855
_refine_ls_wR_factor_ref 0.0864
_reflns_number_gt 3217
_reflns_number_total 3276
_reflns_threshold_expression >2sigma(I)
_cod_data_source_file ic0006854_5.cif
_cod_data_source_block tjp4
_cod_database_code 4319435

loop_
_symmetry_equiv_pos_as_xyz
'x, y, z'
'x+1/2, -y+1/2, -z'
'-x, y+1/2, -z+1/2'
'-x+1/2, -y, z+1/2'

loop_
_atom_site_label
_atom_site_type_symbol
_atom_site_fract_x
_atom_site_fract_y
_atom_site_fract_z
_atom_site_U_iso_or_equiv
_atom_site_adp_type
_atom_site_occupancy
_atom_site_symmetry_multiplicity
_atom_site_calc_flag
_atom_site_refinement_flags
_atom_site_disorder_assembly
_atom_site_disorder_group
Mo1 Mo 0.51309(3) 0.25954(2) 0.105172(13) 0.02036(12) Uani 1 1 d . . .
O1 O 0.5280(3) 0.3145(2) 0.00984(13) 0.0276(5) Uani 1 1 d . . .
O2 O 0.3159(3) 0.3151(2) 0.14337(15) 0.0265(5) Uani 1 1 d . . .
O3 O 0.6882(3) 0.3232(2) 0.15668(15) 0.0290(6) Uani 1 1 d . . .
N1 N 0.4931(4) 0.1117(2) 0.20381(15) 0.0235(5) Uani 1 1 d . . .
C1 C 0.6384(5) 0.0211(3) 0.1984(2) 0.0306(8) Uani 1 1 d . . .
H1A H 0.5888 -0.0539 0.1779 0.037 Uiso 1 1 calc R . .
H1B H 0.6862 0.0052 0.2509 0.037 Uiso 1 1 calc R . .
C2 C 0.7876(5) 0.0626(3) 0.1460(2) 0.0308(8) Uani 1 1 d . . .
H2A H 0.8587 0.1236 0.1731 0.037 Uiso 1 1 calc R . .
H2B H 0.8668 -0.0049 0.1338 0.037 Uiso 1 1 calc R . .
N2 N 0.7150(4) 0.1123(3) 0.07330(18) 0.0269(6) Uani 1 1 d . . .
H2 H 0.8091 0.1495 0.0482 0.032 Uiso 1 1 calc R . .
C3 C 0.6464(5) 0.0208(3) 0.0189(2) 0.0316(8) Uani 1 1 d . . .
H3A H 0.6406 -0.0565 0.0458 0.038 Uiso 1 1 calc R . .
H3B H 0.7290 0.0128 -0.0256 0.038 Uiso 1 1 calc R . .
C4 C 0.4634(5) 0.0536(3) -0.01068(19) 0.0321(8) Uani 1 1 d . . .
H4A H 0.4741 0.1128 -0.0528 0.038 Uiso 1 1 calc R . .
H4B H 0.4039 -0.0176 -0.0320 0.038 Uiso 1 1 calc R . .
N3 N 0.3562(4) 0.1032(3) 0.05374(16) 0.0235(6) Uani 1 1 d . . .
H3 H 0.2544 0.1351 0.0314 0.028 Uiso 1 1 calc R . .
C5 C 0.2952(5) 0.0118(3) 0.1101(2) 0.0264(7) Uani 1 1 d . . .
H5A H 0.3653 -0.0615 0.1028 0.032 Uiso 1 1 calc R . .
H5B H 0.1687 -0.0071 0.1002 0.032 Uiso 1 1 calc R . .
C6 C 0.3163(5) 0.0551(3) 0.1929(2) 0.0268(7) Uani 1 1 d . . .
H6A H 0.2214 0.1130 0.2049 0.032 Uiso 1 1 calc R . .
H6B H 0.3042 -0.0125 0.2291 0.032 Uiso 1 1 calc R . .
C7 C 0.5028(6) 0.1771(3) 0.27928(18) 0.0313(7) Uani 1 1 d . . .
H7A H 0.4175 0.2438 0.2773 0.038 Uiso 1 1 calc R . .
H7B H 0.6234 0.2114 0.2844 0.038 Uiso 1 1 calc R . .
C8 C 0.4639(6) 0.1040(3) 0.3521(2) 0.0369(9) Uani 1 1 d . . .
H8A H 0.3346 0.0889 0.3563 0.044 Uiso 1 1 calc R . .
H8B H 0.5259 0.0268 0.3490 0.044 Uiso 1 1 calc R . .
C9 C 0.5271(8) 0.1715(4) 0.4212(2) 0.0496(11) Uani 1 1 d . . .
H9 H 0.6491 0.1931 0.4225 0.060 Uiso 1 1 calc R . .
C10 C 0.4305(7) 0.2030(4) 0.4796(2) 0.0489(12) Uani 1 1 d . . .
H10A H 0.3077 0.1832 0.4808 0.059 Uiso 1 1 calc R . .
H10B H 0.4821 0.2460 0.5213 0.059 Uiso 1 1 calc R . .
O1S O 1.0098(5) 0.3638(6) 0.2266(2) 0.120(2) Uani 1 1 d . . .
O6 O 0.9704(7) 0.1473(6) 0.3400(2) 0.1077(19) Uani 1 1 d . . .

loop_
_atom_site_aniso_label
_atom_site_aniso_U_11
_atom_site_aniso_U_22
_atom_site_aniso_U_33
_atom_site_aniso_U_23
_atom_site_aniso_U_13
_atom_site_aniso_U_12
Mo1 0.01781(15) 0.01764(15) 0.02562(16) 0.00177(8) -0.00059(9) 0.00067(10)
O1 0.0244(12) 0.0273(11) 0.0310(11) 0.0036(9) 0.0019(10) 0.0005(11)
O2 0.0246(12) 0.0224(13) 0.0326(12) -0.0010(10) 0.0020(10) 0.0033(10)
O3 0.0241(12) 0.0213(13) 0.0417(14) 0.0024(11) -0.0046(10) -0.0024(10)
N1 0.0242(14) 0.0206(11) 0.0259(12) 0.0004(9) -0.0007(12) 0.0011(13)
C1 0.0308(19) 0.0236(17) 0.037(2) 0.0061(15) -0.0044(15) 0.0008(15)
C2 0.0219(17) 0.0257(17) 0.045(2) 0.0087(16) -0.0015(15) 0.0051(14)
N2 0.0204(14) 0.0232(15) 0.0369(16) 0.0034(12) 0.0062(11) 0.0038(12)
C3 0.033(2) 0.0235(17) 0.0383(19) -0.0021(15) 0.0096(16) 0.0044(16)
C4 0.042(2) 0.0279(16) 0.0260(15) -0.0059(12) 0.0044(15) 0.0029(16)
N3 0.0234(14) 0.0238(14) 0.0233(13) -0.0003(11) -0.0006(11) -0.0003(12)
C5 0.0240(16) 0.0232(15) 0.0320(16) -0.0026(14) 0.0019(14) -0.0054(12)
C6 0.0265(17) 0.0231(17) 0.0309(17) -0.0002(14) 0.0056(14) -0.0036(13)
C7 0.046(2) 0.0224(14) 0.0254(14) -0.0003(11) -0.0051(16) -0.0026(18)
C8 0.054(3) 0.0252(16) 0.0313(17) 0.0021(13) 0.0011(17) -0.0010(17)
C9 0.066(3) 0.041(2) 0.041(2) 0.0079(16) -0.001(2) 0.009(2)
C10 0.070(3) 0.036(2) 0.041(2) -0.0090(17) 0.018(2) -0.013(2)
O1S 0.0243(17) 0.263(7) 0.073(3) -0.101(4) -0.0017(18) 0.001(3)
O6 0.076(3) 0.188(6) 0.059(2) -0.010(3) 0.003(2) 0.022(4)

loop_
_atom_type_symbol
_atom_type_description
_atom_type_scat_dispersion_real
_atom_type_scat_dispersion_imag
_atom_type_scat_source
C C 0.0033 0.0016 'International Tables Vol C Tables 4.2.6.8 and 6.1.1.4'
H H 0.0000 0.0000 'International Tables Vol C Tables 4.2.6.8 and 6.1.1.4'
N N 0.0061 0.0033 'International Tables Vol C Tables 4.2.6.8 and 6.1.1.4'
Mo Mo -1.6832 0.6857 'International Tables Vol C Tables 4.2.6.8 and 6.1.1.4'
O O 0.0106 0.0060 'International Tables Vol C Tables 4.2.6.8 and 6.1.1.4'

loop_
_geom_angle_atom_site_label_1
_geom_angle_atom_site_label_2
_geom_angle_atom_site_label_3
_geom_angle
_geom_angle_site_symmetry_1
_geom_angle_site_symmetry_3
_geom_angle_publ_flag
O2 Mo1 O3 107.65(12) . . ?
O2 Mo1 O1 106.26(12) . . ?
O3 Mo1 O1 106.33(12) . . ?
O2 Mo1 N3 89.14(11) . . ?
O3 Mo1 N3 154.13(11) . . ?
O1 Mo1 N3 86.82(10) . . ?
O2 Mo1 N2 155.08(12) . . ?
O3 Mo1 N2 85.48(12) . . ?
O1 Mo1 N2 89.45(11) . . ?
N3 Mo1 N2 72.21(11) . . ?
O2 Mo1 N1 85.95(11) . . ?
O3 Mo1 N1 88.50(11) . . ?
O1 Mo1 N1 156.26(10) . . ?
N3 Mo1 N1 72.83(9) . . ?
N2 Mo1 N1 73.02(10) . . ?
C6 N1 C7 111.5(3) . . ?
C6 N1 C1 110.5(3) . . ?
C7 N1 C1 110.8(3) . . ?
C6 N1 Mo1 105.5(2) . . ?
C7 N1 Mo1 105.66(17) . . ?
C1 N1 Mo1 112.8(2) . . ?
N1 C1 C2 111.5(3) . . ?
N1 C1 H1A 109.3 . . ?
C2 C1 H1A 109.3 . . ?
N1 C1 H1B 109.3 . . ?
C2 C1 H1B 109.3 . . ?
H1A C1 H1B 108.0 . . ?
N2 C2 C1 110.4(3) . . ?
N2 C2 H2A 109.6 . . ?
C1 C2 H2A 109.6 . . ?
N2 C2 H2B 109.6 . . ?
C1 C2 H2B 109.6 . . ?
H2A C2 H2B 108.1 . . ?
C2 N2 C3 113.4(3) . . ?
C2 N2 Mo1 108.3(2) . . ?
C3 N2 Mo1 114.9(2) . . ?
C2 N2 H2 106.6 . . ?
C3 N2 H2 106.6 . . ?
Mo1 N2 H2 106.6 . . ?
N2 C3 C4 111.0(3) . . ?
N2 C3 H3A 109.4 . . ?
C4 C3 H3A 109.4 . . ?
N2 C3 H3B 109.4 . . ?
C4 C3 H3B 109.4 . . ?
H3A C3 H3B 108.0 . . ?
N3 C4 C3 109.6(3) . . ?
N3 C4 H4A 109.7 . . ?
C3 C4 H4A 109.7 . . ?
N3 C4 H4B 109.7 . . ?
C3 C4 H4B 109.7 . . ?
H4A C4 H4B 108.2 . . ?
C4 N3 C5 113.2(3) . . ?
C4 N3 Mo1 107.4(2) . . ?
C5 N3 Mo1 116.0(2) . . ?
C4 N3 H3 106.5 . . ?
C5 N3 H3 106.5 . . ?
Mo1 N3 H3 106.5 . . ?
N3 C5 C6 111.0(3) . . ?
N3 C5 H5A 109.4 . . ?
C6 C5 H5A 109.4 . . ?
N3 C5 H5B 109.4 . . ?
C6 C5 H5B 109.4 . . ?
H5A C5 H5B 108.0 . . ?
N1 C6 C5 110.6(3) . . ?
N1 C6 H6A 109.5 . . ?
C5 C6 H6A 109.5 . . ?
N1 C6 H6B 109.5 . . ?
C5 C6 H6B 109.5 . . ?
H6A C6 H6B 108.1 . . ?
N1 C7 C8 115.9(3) . . ?
N1 C7 H7A 108.3 . . ?
C8 C7 H7A 108.3 . . ?
N1 C7 H7B 108.3 . . ?
C8 C7 H7B 108.3 . . ?
H7A C7 H7B 107.4 . . ?
C9 C8 C7 108.6(3) . . ?
C9 C8 H8A 110.0 . . ?
C7 C8 H8A 110.0 . . ?
C9 C8 H8B 110.0 . . ?
C7 C8 H8B 110.0 . . ?
H8A C8 H8B 108.4 . . ?
C10 C9 C8 125.7(5) . . ?
C10 C9 H9 117.2 . . ?
C8 C9 H9 117.2 . . ?
C9 C10 H10A 120.0 . . ?
C9 C10 H10B 120.0 . . ?
H10A C10 H10B 120.0 . . ?

loop_
_geom_bond_atom_site_label_1
_geom_bond_atom_site_label_2
_geom_bond_distance
_geom_bond_site_symmetry_2
_geom_bond_publ_flag
Mo1 O2 1.739(2) . ?
Mo1 O3 1.742(3) . ?
Mo1 O1 1.758(2) . ?
Mo1 N3 2.301(3) . ?
Mo1 N2 2.317(3) . ?
Mo1 N1 2.386(2) . ?
N1 C6 1.487(4) . ?
N1 C7 1.496(4) . ?
N1 C1 1.500(5) . ?
C1 C2 1.514(5) . ?
C1 H1A 0.9900 . ?
C1 H1B 0.9900 . ?
C2 N2 1.476(5) . ?
C2 H2A 0.9900 . ?
C2 H2B 0.9900 . ?
N2 C3 1.487(5) . ?
N2 H2 0.9300 . ?
C3 C4 1.513(6) . ?
C3 H3A 0.9900 . ?
C3 H3B 0.9900 . ?
C4 N3 1.481(4) . ?
C4 H4A 0.9900 . ?
C4 H4B 0.9900 . ?
N3 C5 1.489(4) . ?
N3 H3 0.9300 . ?
C5 C6 1.514(5) . ?
C5 H5A 0.9900 . ?
C5 H5B 0.9900 . ?
C6 H6A 0.9900 . ?
C6 H6B 0.9900 . ?
C7 C8 1.528(5) . ?
C7 H7A 0.9900 . ?
C7 H7B 0.9900 . ?
C8 C9 1.492(6) . ?
C8 H8A 0.9900 . ?
C8 H8B 0.9900 . ?
C9 C10 1.289(6) . ?
C9 H9 0.9500 . ?
C10 H10A 0.9500 . ?
C10 H10B 0.9500 . ?

loop_
_geom_hbond_atom_site_label_D
_geom_hbond_atom_site_label_H
_geom_hbond_atom_site_label_A
_geom_hbond_distance_DH
_geom_hbond_distance_HA
_geom_hbond_distance_DA
_geom_hbond_angle_DHA
_geom_hbond_site_symmetry_A
N2 H2 O1 0.93 1.97 2.876(4) 165.0 2
N3 H3 O1 0.93 1.93 2.856(4) 173.2 2_455
